data_7712931
loop_
_publ_author_name
'Stephens, Liam J.'
'Dallerba, Elena'
'Kelderman, Jenisi T. A.'
'Levina, Aviva'
'Werrett, Melissa V.'
'Lay, Peter A.'
'Massi, Massimiliano'
'Andrews, Philip C.'

_publ_section_title
;
 Synthesis and the photophysical and biological properties of tricarbonyl
 Re(I) diimine complexes bound to thiotetrazolato ligands.
;
_journal_issue 15
_journal_name_full 'Dalton transactions (Cambridge, England : 2003)'
_journal_page_first 4835
_journal_page_last 4848
_journal_paper_doi 10.1039/d2dt03237f
_journal_volume 52
_journal_year 2023
_chemical_formula_moiety 'C22 H12 N7 O5 Re S, C3 H6 O'
_chemical_formula_sum 'C25 H18 N7 O6 Re S'
_chemical_formula_weight 730.72
_space_group_crystal_system orthorhombic
_space_group_IT_number 29
_space_group_name_Hall 'P 2c -2ac'
_space_group_name_H-M_alt 'P c a 21'
_atom_sites_solution_hydrogens geom
_atom_sites_solution_primary dual
_audit_creation_method SHELXL-2018/3
_audit_update_record
;
2023-02-21 deposited with the CCDC.	2023-03-14 downloaded from the CCDC.
;
_cell_angle_alpha 90
_cell_angle_beta 90
_cell_angle_gamma 90
_cell_formula_units_Z 4
_cell_length_a 22.6481(11)
_cell_length_b 7.2466(3)
_cell_length_c 15.5837(9)
_cell_measurement_reflns_used 4802
_cell_measurement_temperature 123(2)
_cell_measurement_theta_max 27.8280
_cell_measurement_theta_min 3.5620
_cell_volume 2557.6(2)
_computing_cell_refinement 'CrysAlisPro 1.171.40.68a (Rigaku OD, 2019)'
_computing_data_collection 'CrysAlisPro 1.171.40.68a (Rigaku OD, 2019)'
_computing_data_reduction 'CrysAlisPro 1.171.40.68a (Rigaku OD, 2019)'
_computing_structure_refinement 'SHELXL-2018/3 (Sheldrick, 2018)'
_computing_structure_solution 'SHELXT 2018/2 (Sheldrick, 2018)'
_diffrn_ambient_temperature 123(2)
_diffrn_detector_area_resol_mean 10.0000
_diffrn_measured_fraction_theta_full 0.996
_diffrn_measured_fraction_theta_max 0.954
_diffrn_measurement_device_type 'XtaLAB Synergy, Dualflex, HyPix'
_diffrn_measurement_method '\w scans'
_diffrn_radiation_type MoK\a
_diffrn_radiation_wavelength 0.71073
_diffrn_reflns_av_R_equivalents 0.0812
_diffrn_reflns_av_unetI/netI 0.0943
_diffrn_reflns_Laue_measured_fraction_full 0.996
_diffrn_reflns_Laue_measured_fraction_max 0.954
_diffrn_reflns_limit_h_max 28
_diffrn_reflns_limit_h_min -28
_diffrn_reflns_limit_k_max 9
_diffrn_reflns_limit_k_min -7
_diffrn_reflns_limit_l_max 17
_diffrn_reflns_limit_l_min -20
_diffrn_reflns_number 14510
_diffrn_reflns_point_group_measured_fraction_full 0.939
_diffrn_reflns_point_group_measured_fraction_max 0.881
_diffrn_reflns_theta_full 25.242
_diffrn_reflns_theta_max 27.876
_diffrn_reflns_theta_min 3.585
_diffrn_source 'micro-focus sealed X-ray tube'
_exptl_absorpt_coefficient_mu 4.889
_exptl_absorpt_correction_T_max 1.00000
_exptl_absorpt_correction_T_min 0.58214
_exptl_absorpt_correction_type multi-scan
_exptl_absorpt_process_details
;
CrysAlisPro 1.171.40.68a (Rigaku Oxford Diffraction, 2019)
Empirical absorption correction using spherical harmonics,
 implemented in SCALE3 ABSPACK scaling algorithm.
;
_exptl_crystal_colour yellow
_exptl_crystal_density_diffrn 1.898
_exptl_crystal_description plate
_exptl_crystal_F_000 1424
_exptl_crystal_size_max 0.130
_exptl_crystal_size_mid 0.120
_exptl_crystal_size_min 0.018
_refine_diff_density_max 1.534
_refine_diff_density_min -1.303
_refine_diff_density_rms 0.166
_refine_ls_abs_structure_details
;
 Flack x determined using 1468 quotients [(I+)-(I-)]/[(I+)+(I-)]
 (Parsons, Flack and Wagner, Acta Cryst. B69 (2013) 249-259).
;
_refine_ls_abs_structure_Flack -0.030(14)
_refine_ls_extinction_method none
_refine_ls_goodness_of_fit_ref 1.018
_refine_ls_hydrogen_treatment constr
_refine_ls_matrix_type full
_refine_ls_number_parameters 363
_refine_ls_number_reflns 5383
_refine_ls_number_restraints 1
_refine_ls_restrained_S_all 1.018
_refine_ls_R_factor_all 0.0725
_refine_ls_R_factor_gt 0.0448
_refine_ls_shift/su_max 0.000
_refine_ls_shift/su_mean 0.000
_refine_ls_structure_factor_coef Fsqd
_refine_ls_weighting_details 'w=1/[\s^2^(Fo^2^)+(0.0319P)^2^] where P=(Fo^2^+2Fc^2^)/3'
_refine_ls_weighting_scheme calc
_refine_ls_wR_factor_gt 0.0904
_refine_ls_wR_factor_ref 0.1005
_reflns_Friedel_coverage 0.779
_reflns_Friedel_fraction_full 0.878
_reflns_Friedel_fraction_max 0.801
_reflns_number_gt 3987
_reflns_number_total 5383
_reflns_threshold_expression 'I > 2\s(I)'
_cod_data_source_file d2dt03237f2.cif
_cod_data_source_block ls-2-82
_cod_database_code 7712931
_shelx_shelxl_version_number 2018/3
_shelx_space_group_comment
;
The symmetry employed for this shelxl refinement is uniquely defined
by the following loop, which should always be used as a source of
symmetry information in preference to the above space-group names.
They are only intended as comments.
;
_shelx_estimated_absorpt_t_min 0.569
_shelx_estimated_absorpt_t_max 0.917

loop_
_space_group_symop_operation_xyz
'x, y, z'
'-x, -y, z+1/2'
'-x+1/2, y, z+1/2'
'x+1/2, -y, z'

loop_
_atom_site_label
_atom_site_type_symbol
_atom_site_fract_x
_atom_site_fract_y
_atom_site_fract_z
_atom_site_U_iso_or_equiv
_atom_site_adp_type
_atom_site_occupancy
_atom_site_site_symmetry_order
_atom_site_calc_flag
_atom_site_refinement_flags_posn
_atom_site_refinement_flags_adp
_atom_site_refinement_flags_occupancy
_atom_site_disorder_assembly
_atom_site_disorder_group
Re1 Re 0.80920(2) 0.14484(5) 0.41265(5) 0.02106(13) Uani 1 1 d . . . . .
S1 S 0.69493(17) 0.0196(4) 0.5837(2) 0.0327(8) Uani 1 1 d . . . . .
O1 O 0.9166(4) 0.3551(13) 0.4835(7) 0.037(2) Uani 1 1 d . . . . .
O2 O 0.8337(5) -0.1635(13) 0.5424(7) 0.037(2) Uani 1 1 d . . . . .
O3 O 0.9009(5) -0.0650(13) 0.3074(7) 0.038(2) Uani 1 1 d . . . . .
O4 O 0.4628(5) 0.4301(16) 0.8359(8) 0.049(3) Uani 1 1 d . . . . .
O5 O 0.4673(6) 0.7155(15) 0.7958(7) 0.048(3) Uani 1 1 d . . . . .
O6 O 0.4780(5) 1.0117(13) 0.5962(7) 0.040(3) Uani 1 1 d . . . . .
N1 N 0.7410(5) 0.2919(13) 0.4850(7) 0.023(2) Uani 1 1 d . . . . .
N2 N 0.7303(5) 0.4754(15) 0.4668(7) 0.031(3) Uani 1 1 d . . . . .
N3 N 0.6850(5) 0.5312(13) 0.5077(7) 0.029(3) Uani 1 1 d . . . . .
N4 N 0.6637(5) 0.3839(13) 0.5560(7) 0.023(2) Uani 1 1 d . . . . .
N5 N 0.4826(5) 0.5534(17) 0.7901(8) 0.032(3) Uani 1 1 d . . . . .
N6 N 0.7882(5) 0.3483(14) 0.3156(7) 0.023(2) Uani 1 1 d . . . . .
N7 N 0.7314(5) 0.0328(13) 0.3493(7) 0.023(2) Uani 1 1 d . . . . .
C1 C 0.7001(6) 0.2316(18) 0.5428(8) 0.021(3) Uani 1 1 d . . . . .
C2 C 0.6160(6) 0.4172(16) 0.6118(9) 0.025(3) Uani 1 1 d . . . . .
C3 C 0.5915(6) 0.5943(17) 0.6124(9) 0.031(3) Uani 1 1 d . . . . .
H3 H 0.605811 0.684873 0.573576 0.037 Uiso 1 1 calc R U . . .
C4 C 0.5469(6) 0.6390(18) 0.6687(9) 0.031(3) Uani 1 1 d . . . . .
H4 H 0.529974 0.758996 0.668893 0.038 Uiso 1 1 calc R U . . .
C5 C 0.5271(7) 0.5025(18) 0.7258(10) 0.031(3) Uani 1 1 d . . . . .
C6 C 0.5486(7) 0.3283(19) 0.7233(10) 0.033(3) Uani 1 1 d . . . . .
H6 H 0.532858 0.236651 0.760321 0.040 Uiso 1 1 calc R U . . .
C7 C 0.5941(6) 0.2828(17) 0.6662(9) 0.027(3) Uani 1 1 d . . . . .
H7 H 0.609711 0.161133 0.664801 0.033 Uiso 1 1 calc R U . . .
C8 C 0.8751(6) 0.2769(18) 0.4595(9) 0.027(3) Uani 1 1 d . . . . .
C9 C 0.8207(5) -0.0442(18) 0.4957(9) 0.025(3) Uani 1 1 d . . . . .
C10 C 0.8648(7) 0.0155(16) 0.3454(9) 0.028(3) Uani 1 1 d . . . . .
C11 C 0.8150(5) 0.5105(15) 0.3027(8) 0.020(3) Uani 1 1 d . . . . .
H11 H 0.848655 0.539382 0.336661 0.024 Uiso 1 1 calc R U . . .
C12 C 0.7962(6) 0.6389(17) 0.2423(9) 0.027(3) Uani 1 1 d . . . . .
H12 H 0.817289 0.751024 0.234610 0.033 Uiso 1 1 calc R U . . .
C13 C 0.7472(7) 0.6024(17) 0.1941(9) 0.030(3) Uani 1 1 d . . . . .
H13 H 0.733908 0.689369 0.152815 0.036 Uiso 1 1 calc R U . . .
C14 C 0.7165(6) 0.4357(17) 0.2058(8) 0.024(3) Uani 1 1 d . . . . .
C15 C 0.7392(6) 0.3136(15) 0.2696(9) 0.020(3) Uani 1 1 d . . . . .
C16 C 0.7085(7) 0.1447(17) 0.2856(10) 0.026(3) Uani 1 1 d . . . . .
C17 C 0.6574(6) 0.0961(19) 0.2401(9) 0.026(3) Uani 1 1 d . . . . .
C18 C 0.6285(6) -0.0667(19) 0.2619(9) 0.028(3) Uani 1 1 d . . . . .
H18 H 0.593234 -0.101527 0.233118 0.034 Uiso 1 1 calc R U . . .
C19 C 0.6518(6) -0.1781(17) 0.3264(9) 0.030(3) Uani 1 1 d . . . . .
H19 H 0.633351 -0.291216 0.341480 0.036 Uiso 1 1 calc R U . . .
C20 C 0.7024(6) -0.1205(16) 0.3679(9) 0.028(3) Uani 1 1 d . . . . .
H20 H 0.717419 -0.195916 0.412753 0.034 Uiso 1 1 calc R U . . .
C21 C 0.6643(6) 0.3863(17) 0.1613(10) 0.030(3) Uani 1 1 d . . . . .
H21 H 0.648934 0.468786 0.119525 0.037 Uiso 1 1 calc R U . . .
C22 C 0.6358(6) 0.2266(19) 0.1760(10) 0.031(3) Uani 1 1 d . . . . .
H22 H 0.601099 0.198404 0.144351 0.037 Uiso 1 1 calc R U . . .
C23 C 0.4939(6) 1.0755(19) 0.5290(10) 0.031(3) Uani 1 1 d . . . . .
C24 C 0.5295(8) 0.969(2) 0.4642(11) 0.048(4) Uani 1 1 d . . . . .
H24A H 0.571572 0.993253 0.473047 0.072 Uiso 1 1 calc R U . . .
H24B H 0.518142 1.007330 0.406165 0.072 Uiso 1 1 calc R U . . .
H24C H 0.521780 0.836615 0.471096 0.072 Uiso 1 1 calc R U . . .
C25 C 0.4793(8) 1.270(2) 0.5027(11) 0.045(4) Uani 1 1 d . . . . .
H25A H 0.447582 1.268554 0.459938 0.068 Uiso 1 1 calc R U . . .
H25B H 0.514439 1.328679 0.477914 0.068 Uiso 1 1 calc R U . . .
H25C H 0.466438 1.340540 0.553074 0.068 Uiso 1 1 calc R U . . .

loop_
_atom_site_aniso_label
_atom_site_aniso_U_11
_atom_site_aniso_U_22
_atom_site_aniso_U_33
_atom_site_aniso_U_23
_atom_site_aniso_U_13
_atom_site_aniso_U_12
Re1 0.0226(2) 0.0204(2) 0.0201(2) 0.0026(4) 0.0003(5) -0.00175(18)
S1 0.035(2) 0.0221(16) 0.041(2) 0.0113(14) 0.0111(18) 0.0039(15)
O1 0.030(6) 0.041(5) 0.041(6) -0.002(4) 0.001(5) -0.014(5)
O2 0.027(5) 0.046(6) 0.038(6) 0.015(5) 0.000(5) 0.002(4)
O3 0.041(6) 0.033(5) 0.040(6) -0.009(5) -0.001(5) -0.005(5)
O4 0.034(6) 0.049(6) 0.065(8) 0.006(6) 0.021(6) -0.004(5)
O5 0.054(8) 0.046(6) 0.043(7) -0.012(5) 0.003(6) 0.011(6)
O6 0.035(6) 0.046(6) 0.040(7) 0.009(5) 0.000(5) 0.002(5)
N1 0.027(7) 0.017(5) 0.026(7) 0.008(4) -0.001(5) -0.002(4)
N2 0.033(7) 0.031(7) 0.027(7) 0.006(5) 0.004(5) 0.005(5)
N3 0.041(7) 0.019(6) 0.027(6) 0.005(4) 0.007(6) -0.003(5)
N4 0.029(6) 0.027(6) 0.014(6) 0.001(4) 0.002(5) -0.003(4)
N5 0.018(6) 0.048(7) 0.032(7) -0.008(6) 0.002(5) -0.003(5)
N6 0.021(5) 0.028(6) 0.020(6) -0.009(4) 0.001(4) -0.008(5)
N7 0.034(7) 0.015(5) 0.021(6) 0.001(4) 0.004(5) -0.003(4)
C1 0.026(8) 0.019(8) 0.016(7) 0.001(5) 0.004(5) -0.004(6)
C2 0.025(7) 0.022(6) 0.029(8) -0.005(5) -0.009(6) 0.001(5)
C3 0.031(8) 0.031(7) 0.030(8) 0.005(5) 0.000(6) 0.003(6)
C4 0.027(7) 0.030(7) 0.037(8) -0.009(6) -0.004(6) -0.002(6)
C5 0.030(8) 0.032(8) 0.031(8) -0.001(5) -0.002(6) 0.004(6)
C6 0.030(8) 0.035(8) 0.035(9) 0.002(6) -0.002(7) -0.005(6)
C7 0.033(8) 0.016(6) 0.033(8) 0.009(5) 0.000(6) 0.002(5)
C8 0.032(8) 0.026(7) 0.023(7) 0.007(5) 0.003(6) 0.003(6)
C9 0.014(7) 0.028(7) 0.032(8) -0.004(6) -0.004(5) -0.007(5)
C10 0.042(9) 0.021(6) 0.022(8) 0.000(5) 0.006(6) 0.007(6)
C11 0.015(6) 0.019(6) 0.028(7) 0.004(5) 0.003(5) 0.000(5)
C12 0.041(9) 0.022(6) 0.019(7) 0.005(5) 0.011(6) -0.002(6)
C13 0.038(8) 0.030(8) 0.021(7) -0.005(5) 0.000(7) 0.010(6)
C14 0.034(7) 0.015(6) 0.022(7) 0.002(5) 0.008(6) 0.012(6)
C15 0.022(7) 0.022(6) 0.017(7) -0.003(5) 0.003(5) 0.003(5)
C16 0.029(8) 0.009(7) 0.040(9) 0.004(6) -0.004(6) -0.004(6)
C17 0.020(7) 0.036(8) 0.021(7) -0.006(5) 0.000(6) 0.003(6)
C18 0.022(7) 0.037(7) 0.026(8) -0.004(6) -0.009(6) 0.002(6)
C19 0.029(8) 0.030(7) 0.030(8) -0.005(5) 0.000(6) -0.011(6)
C20 0.043(9) 0.023(7) 0.019(7) 0.001(5) -0.002(6) 0.001(6)
C21 0.024(7) 0.035(8) 0.032(9) 0.004(6) -0.002(6) 0.005(6)
C22 0.021(7) 0.032(7) 0.039(9) 0.000(6) 0.003(6) 0.007(6)
C23 0.018(7) 0.043(8) 0.031(9) 0.000(6) -0.007(6) 0.000(6)
C24 0.047(11) 0.055(10) 0.043(11) 0.007(8) 0.004(8) 0.005(8)
C25 0.034(9) 0.056(10) 0.045(11) 0.004(8) -0.009(8) 0.006(8)

loop_
_atom_type_symbol
_atom_type_description
_atom_type_scat_dispersion_real
_atom_type_scat_dispersion_imag
_atom_type_scat_source
C C 0.0033 0.0016 'International Tables Vol C Tables 4.2.6.8 and 6.1.1.4'
H H 0.0000 0.0000 'International Tables Vol C Tables 4.2.6.8 and 6.1.1.4'
N N 0.0061 0.0033 'International Tables Vol C Tables 4.2.6.8 and 6.1.1.4'
O O 0.0106 0.0060 'International Tables Vol C Tables 4.2.6.8 and 6.1.1.4'
Re Re -1.0185 7.2310 'International Tables Vol C Tables 4.2.6.8 and 6.1.1.4'
S S 0.1246 0.1234 'International Tables Vol C Tables 4.2.6.8 and 6.1.1.4'

loop_
_geom_angle_atom_site_label_1
_geom_angle_atom_site_label_2
_geom_angle_atom_site_label_3
_geom_angle
_geom_angle_site_symmetry_1
_geom_angle_site_symmetry_3
_geom_angle_publ_flag
C10 Re1 C9 85.9(6) . . ?
C10 Re1 C8 86.6(6) . . ?
C9 Re1 C8 89.6(5) . . ?
C10 Re1 N6 95.5(5) . . ?
C9 Re1 N6 174.6(4) . . ?
C8 Re1 N6 95.6(5) . . ?
C10 Re1 N7 95.9(5) . . ?
C9 Re1 N7 98.7(4) . . ?
C8 Re1 N7 171.5(4) . . ?
N6 Re1 N7 76.1(4) . . ?
C10 Re1 N1 176.8(5) . . ?
C9 Re1 N1 95.5(5) . . ?
C8 Re1 N1 96.3(5) . . ?
N6 Re1 N1 82.7(4) . . ?
N7 Re1 N1 81.0(4) . . ?
C1 N1 N2 109.0(11) . . ?
C1 N1 Re1 131.5(8) . . ?
N2 N1 Re1 119.1(8) . . ?
N3 N2 N1 110.1(10) . . ?
N2 N3 N4 107.8(10) . . ?
C1 N4 N3 108.9(10) . . ?
C1 N4 C2 133.0(10) . . ?
N3 N4 C2 117.9(10) . . ?
O5 N5 O4 123.3(12) . . ?
O5 N5 C5 118.9(12) . . ?
O4 N5 C5 117.7(12) . . ?
C11 N6 C15 117.3(11) . . ?
C11 N6 Re1 127.1(9) . . ?
C15 N6 Re1 115.2(8) . . ?
C20 N7 C16 117.7(12) . . ?
C20 N7 Re1 128.0(9) . . ?
C16 N7 Re1 114.2(8) . . ?
N1 C1 N4 104.2(10) . . ?
N1 C1 S1 126.5(10) . . ?
N4 C1 S1 129.3(10) . . ?
C7 C2 C3 120.1(13) . . ?
C7 C2 N4 122.1(11) . . ?
C3 C2 N4 117.8(12) . . ?
C4 C3 C2 120.8(13) . . ?
C3 C4 C5 118.2(13) . . ?
C6 C5 C4 121.5(14) . . ?
C6 C5 N5 120.1(13) . . ?
C4 C5 N5 118.3(12) . . ?
C5 C6 C7 120.2(13) . . ?
C2 C7 C6 119.1(12) . . ?
O1 C8 Re1 176.1(12) . . ?
O2 C9 Re1 172.5(12) . . ?
O3 C10 Re1 176.7(13) . . ?
N6 C11 C12 123.3(12) . . ?
C13 C12 C11 119.5(12) . . ?
C12 C13 C14 119.8(12) . . ?
C13 C14 C21 124.5(12) . . ?
C13 C14 C15 116.4(13) . . ?
C21 C14 C15 119.0(12) . . ?
N6 C15 C14 123.6(12) . . ?
N6 C15 C16 117.9(12) . . ?
C14 C15 C16 118.5(13) . . ?
N7 C16 C17 121.6(12) . . ?
N7 C16 C15 116.5(12) . . ?
C17 C16 C15 121.9(13) . . ?
C18 C17 C16 118.6(13) . . ?
C18 C17 C22 123.9(12) . . ?
C16 C17 C22 117.4(12) . . ?
C17 C18 C19 119.3(12) . . ?
C20 C19 C18 118.5(12) . . ?
N7 C20 C19 124.2(13) . . ?
C22 C21 C14 122.3(13) . . ?
C21 C22 C17 120.9(13) . . ?
O6 C23 C24 123.2(14) . . ?
O6 C23 C25 122.2(14) . . ?
C24 C23 C25 114.6(14) . . ?

loop_
_geom_bond_atom_site_label_1
_geom_bond_atom_site_label_2
_geom_bond_distance
_geom_bond_site_symmetry_2
_geom_bond_publ_flag
Re1 C10 1.888(14) . ?
Re1 C9 1.903(14) . ?
Re1 C8 1.917(15) . ?
Re1 N6 2.165(11) . ?
Re1 N7 2.178(11) . ?
Re1 N1 2.190(11) . ?
S1 C1 1.667(13) . ?
O1 C8 1.160(17) . ?
O2 C9 1.168(16) . ?
O3 C10 1.165(16) . ?
O4 N5 1.230(15) . ?
O5 N5 1.228(15) . ?
O6 C23 1.199(18) . ?
N1 C1 1.365(17) . ?
N1 N2 1.381(14) . ?
N2 N3 1.275(16) . ?
N3 N4 1.392(13) . ?
N4 C1 1.392(17) . ?
N4 C2 1.409(17) . ?
N5 C5 1.467(18) . ?
N6 C11 1.338(14) . ?
N6 C15 1.345(17) . ?
N7 C20 1.322(15) . ?
N7 C16 1.382(17) . ?
C2 C7 1.383(18) . ?
C2 C3 1.398(17) . ?
C3 C4 1.38(2) . ?
C4 C5 1.40(2) . ?
C5 C6 1.354(18) . ?
C6 C7 1.40(2) . ?
C11 C12 1.391(17) . ?
C12 C13 1.37(2) . ?
C13 C14 1.405(19) . ?
C14 C21 1.42(2) . ?
C14 C15 1.426(17) . ?
C15 C16 1.429(17) . ?
C16 C17 1.40(2) . ?
C17 C18 1.391(19) . ?
C17 C22 1.46(2) . ?
C18 C19 1.39(2) . ?
C19 C20 1.380(19) . ?
C21 C22 1.345(18) . ?
C23 C24 1.51(2) . ?
C23 C25 1.51(2) . ?
